data_8000041
loop_
_publ_author_name
'Jun-ichi Nishida'
'Akihiro Maruyama'
'Takeshi Iwata'
'Yoshiro Yamashita'

_publ_section_title
;
 Preparation, Characterization, and Electroluminescence Characteristics
 of \a-Diimine-type Platinum(II) Complexes with Perfluorinated Phenyl
 Groups as Ligands
;
_journal_issue 4
_journal_name_full 'Chemistry Letters'
_journal_page_first 592
_journal_paper_doi 10.1246/cl.2005.592
_journal_volume 34
_journal_year 2005
_chemical_formula_sum 'C39 H17 Cl3 F14 N2 Pt'
_chemical_formula_weight 1081.00
_space_group_IT_number 2
_symmetry_cell_setting triclinic
_symmetry_Int_Tables_number 2
_symmetry_space_group_name_Hall '-P 1'
_symmetry_space_group_name_H-M 'P -1'
_cell_angle_alpha 106.23(3)
_cell_angle_beta 107.87(3)
_cell_angle_gamma 91.41(3)
_cell_formula_units_Z 2
_cell_length_a 11.237(4)
_cell_length_b 11.509(5)
_cell_length_c 16.302(5)
_cell_measurement_reflns_used 19540
_cell_measurement_temperature 296.2
_cell_measurement_theta_max 27.8
_cell_measurement_theta_min 3.5
_cell_volume 1912(1)
_computing_cell_refinement PROCESS-AUTO
_computing_data_collection PROCESS-AUTO
_computing_data_reduction 'teXsan Ver. 1.11'
_computing_publication_material 'teXsan Ver. 1.11'
_computing_structure_refinement 'teXsan Ver. 1.10'
_computing_structure_solution 'DIRDIF94 (PATTY)'
_diffrn_detector_area_resol_mean 10.00
_diffrn_measured_fraction_theta_full 0.9814
_diffrn_measured_fraction_theta_max 0.9814
_diffrn_measurement_device_type 'Rigaku RAXIS-RAPID Imaging Plate'
_diffrn_measurement_method \w
_diffrn_radiation_type 'Mo K\a'
_diffrn_radiation_wavelength 0.7107
_diffrn_reflns_av_R_equivalents 0.042
_diffrn_reflns_limit_h_max 14
_diffrn_reflns_limit_h_min -14
_diffrn_reflns_limit_k_max 14
_diffrn_reflns_limit_k_min -14
_diffrn_reflns_limit_l_max 21
_diffrn_reflns_limit_l_min -19
_diffrn_reflns_number 17411
_diffrn_reflns_theta_full 27.49
_diffrn_reflns_theta_max 27.49
_exptl_absorpt_coefficient_mu 3.965
_exptl_absorpt_correction_T_max 0.042
_exptl_absorpt_correction_T_min 0.026
_exptl_absorpt_correction_type multi-scan
_exptl_absorpt_process_details '(Higashi, 1995)'
_exptl_crystal_colour yellow
_exptl_crystal_density_diffrn 1.877
_exptl_crystal_density_method 'not measured'
_exptl_crystal_description block
_exptl_crystal_size_max 0.800
_exptl_crystal_size_mid 0.800
_exptl_crystal_size_min 0.800
_refine_diff_density_max 0.63
_refine_diff_density_min -3.06
_refine_ls_extinction_method none
_refine_ls_goodness_of_fit_ref 1.272
_refine_ls_hydrogen_treatment noref
_refine_ls_number_parameters 532
_refine_ls_number_reflns 8441
_refine_ls_R_factor_gt 0.0538
_refine_ls_shift/su_max 0.0437
_refine_ls_structure_factor_coef Fsqd
_refine_ls_weighting_details 'w = 1/[\s^2^(Fo^2^) + (0.10000(Max(Fo^2^,0) + 2Fc^2^)/3)^2^]'
_refine_ls_weighting_scheme calc
_refine_ls_wR_factor_ref 0.1585
_reflns_number_gt 7688
_reflns_number_total 8605
_reflns_threshold_expression F^2^>2.0\s(F^2^)
_cod_original_sg_symbol_H-M 'P -1         '
_cod_original_formula_sum 'C39 H17 Cl3 F14 N2 Pt '
_cod_database_code 8000041

loop_
_symmetry_equiv_pos_as_xyz
x,y,z
-x,-y,-z

loop_
_atom_site_label
_atom_site_type_symbol
_atom_site_fract_x
_atom_site_fract_y
_atom_site_fract_z
_atom_site_U_iso_or_equiv
_atom_site_adp_type
_atom_site_occupancy
_atom_site_calc_flag
Pt(1) Pt 0.23742(2) 0.47056(2) 0.00751(1) 0.04811(8) Uani 1.00 d
Cl(1) Cl 0.285(1) 0.512(1) 0.4983(4) 0.311(6) Uani 1.00 d
Cl(2) Cl 0.1647(6) 0.5102(6) 0.3202(4) 0.194(3) Uani 1.00 d
Cl(3) Cl 0.3359(9) 0.352(1) 0.3482(8) 0.308(5) Uani 1.00 d
F(1) F 0.1340(5) 0.6891(5) 0.1208(3) 0.085(1) Uani 1.00 d
F(2) F 0.2235(6) 0.8317(5) 0.2887(3) 0.096(2) Uani 1.00 d
F(3) F 0.5784(7) 0.6172(8) 0.3368(4) 0.126(2) Uani 1.00 d
F(4) F 0.4843(5) 0.4722(6) 0.1703(4) 0.101(2) Uani 1.00 d
F(5) F 0.417(2) 0.918(1) 0.4222(8) 0.256(6) Uani 1.00 d
F(6) F 0.5676(10) 0.845(2) 0.4429(7) 0.232(5) Uani 1.00 d
F(7) F 0.423(2) 0.789(2) 0.4669(6) 0.305(9) Uani 1.00 d
F(8) F 0.0299(5) 0.4285(5) 0.0982(4) 0.085(2) Uani 1.00 d
F(9) F -0.0245(6) 0.2508(6) 0.1564(5) 0.106(2) Uani 1.00 d
F(10) F 0.2936(6) 0.0426(4) 0.0674(4) 0.096(2) Uani 1.00 d
F(11) F 0.3472(5) 0.2205(4) 0.0094(4) 0.083(2) Uani 1.00 d
F(12) F 0.154(2) 0.0595(10) 0.2309(6) 0.211(5) Uani 1.00 d
F(13) F -0.019(1) 0.0177(10) 0.1361(10) 0.194(6) Uani 1.00 d
F(14) F 0.123(2) -0.0639(7) 0.1089(9) 0.212(6) Uani 1.00 d
N(1) N 0.2824(6) 0.6054(5) -0.0444(4) 0.055(1) Uani 1.00 d
N(2) N 0.1683(5) 0.3789(5) -0.1305(3) 0.051(1) Uani 1.00 d
C(1) C 0.3067(7) 0.5724(6) 0.1366(4) 0.054(2) Uani 1.00 d
C(2) C 0.2427(7) 0.6675(6) 0.1736(4) 0.061(2) Uani 1.00 d
C(3) C 0.2906(8) 0.7435(6) 0.2603(5) 0.066(2) Uani 1.00 d
C(4) C 0.4048(8) 0.7302(8) 0.3199(5) 0.068(2) Uani 1.00 d
C(5) C 0.4690(7) 0.6364(8) 0.2851(5) 0.071(2) Uani 1.00 d
C(6) C 0.4160(7) 0.5616(7) 0.1972(5) 0.066(2) Uani 1.00 d
C(7) C 0.455(1) 0.814(1) 0.4141(6) 0.095(3) Uani 1.00 d
C(8) C 0.1905(7) 0.3335(6) 0.0501(4) 0.052(2) Uani 1.00 d
C(9) C 0.0980(6) 0.3341(6) 0.0900(4) 0.056(2) Uani 1.00 d
C(10) C 0.0684(7) 0.2404(7) 0.1192(5) 0.067(2) Uani 1.00 d
C(11) C 0.1286(8) 0.1390(7) 0.1124(5) 0.064(2) Uani 1.00 d
C(12) C 0.2255(8) 0.1383(6) 0.0757(5) 0.067(2) Uani 1.00 d
C(13) C 0.2543(7) 0.2308(6) 0.0469(5) 0.059(2) Uani 1.00 d
C(14) C 0.101(1) 0.0394(10) 0.1477(7) 0.093(4) Uani 1.00 d
C(15) C 0.2469(6) 0.5670(5) -0.1369(4) 0.050(1) Uani 1.00 d
C(16) C 0.3405(7) 0.7141(7) -0.0008(4) 0.065(2) Uani 1.00 d
C(17) C 0.3689(7) 0.7945(6) -0.0426(5) 0.057(2) Uani 1.00 d
C(18) C 0.3335(6) 0.7626(6) -0.1360(5) 0.056(2) Uani 1.00 d
C(19) C 0.2701(7) 0.6450(6) -0.1852(4) 0.056(2) Uani 1.00 d
C(20) C 0.2171(8) 0.5983(6) -0.2831(4) 0.062(2) Uani 1.00 d
C(21) C 0.1570(8) 0.4845(8) -0.3277(5) 0.071(2) Uani 1.00 d
C(22) C 0.1441(7) 0.4023(6) -0.2780(4) 0.057(2) Uani 1.00 d
C(23) C 0.0848(7) 0.2788(7) -0.3195(5) 0.063(2) Uani 1.00 d
C(24) C 0.0680(8) 0.2152(6) -0.2632(5) 0.067(2) Uani 1.00 d
C(25) C 0.1117(7) 0.2657(6) -0.1693(5) 0.062(2) Uani 1.00 d
C(26) C 0.1831(6) 0.4464(6) -0.1839(4) 0.050(1) Uani 1.00 d
C(27) C 0.3687(7) 0.8480(7) -0.1789(5) 0.060(2) Uani 1.00 d
C(28) C 0.3410(9) 0.9692(8) -0.1551(6) 0.076(2) Uani 1.00 d
C(29) C 0.382(1) 1.0531(10) -0.1901(8) 0.089(3) Uani 1.00 d
C(30) C 0.447(1) 1.018(1) -0.2505(8) 0.107(4) Uani 1.00 d
C(31) C 0.474(1) 0.901(1) -0.2736(7) 0.102(4) Uani 1.00 d
C(32) C 0.4333(9) 0.8166(8) -0.2415(6) 0.077(3) Uani 1.00 d
C(33) C 0.0378(9) 0.2258(8) -0.4192(5) 0.072(2) Uani 1.00 d
C(34) C 0.110(1) 0.220(1) -0.4713(8) 0.117(4) Uani 1.00 d
C(35) C 0.064(2) 0.168(1) -0.5652(8) 0.133(5) Uani 1.00 d
C(36) C -0.052(2) 0.120(1) -0.6074(6) 0.119(4) Uani 1.00 d
C(37) C -0.127(1) 0.125(1) -0.5614(9) 0.133(5) Uani 1.00 d
C(38) C -0.089(1) 0.175(2) -0.4644(9) 0.136(5) Uani 1.00 d
C(39) C 0.226(7) 0.460(3) 0.399(2) 0.48(3) Uani 1.00 d
H(1) H 0.3639 0.7391 0.0628 0.0766 Uiso 1.00 calc
H(2) H 0.4138 0.8726 -0.0059 0.0683 Uiso 1.00 calc
H(3) H 0.2282 0.6503 -0.3170 0.0764 Uiso 1.00 calc
H(4) H 0.1213 0.4599 -0.3919 0.0858 Uiso 1.00 calc
H(5) H 0.0248 0.1347 -0.2904 0.0824 Uiso 1.00 calc
H(6) H 0.1029 0.2181 -0.1321 0.0733 Uiso 1.00 calc
H(7) H 0.2965 0.9938 -0.1138 0.0934 Uiso 1.00 calc
H(8) H 0.3637 1.1341 -0.1747 0.1078 Uiso 1.00 calc
H(9) H 0.4735 1.0766 -0.2732 0.1263 Uiso 1.00 calc
H(10) H 0.5190 0.8785 -0.3154 0.1220 Uiso 1.00 calc
H(11) H 0.4466 0.7337 -0.2633 0.0893 Uiso 1.00 calc
H(12) H 0.1956 0.2523 -0.4436 0.1399 Uiso 1.00 calc
H(13) H 0.1230 0.1679 -0.5995 0.1671 Uiso 1.00 calc
H(14) H -0.0794 0.0814 -0.6684 0.1412 Uiso 1.00 calc
H(15) H -0.2149 0.0987 -0.5891 0.1560 Uiso 1.00 calc
H(16) H -0.1486 0.1758 -0.4332 0.1683 Uiso 1.00 calc
H(17) H 0.1224 0.3911 0.3791 0.4519 Uiso 1.00 calc

loop_
_atom_site_aniso_label
_atom_site_aniso_U_11
_atom_site_aniso_U_22
_atom_site_aniso_U_33
_atom_site_aniso_U_12
_atom_site_aniso_U_13
_atom_site_aniso_U_23
Pt(1) 0.0541(2) 0.0399(2) 0.0455(1) 0.00243(9) 0.01514(10) 0.00703(10)
Cl(1) 0.34(1) 0.47(2) 0.134(6) -0.02(1) 0.079(7) 0.117(9)
Cl(2) 0.180(5) 0.201(6) 0.186(5) 0.025(4) 0.031(4) 0.066(4)
Cl(3) 0.231(9) 0.25(1) 0.39(1) 0.098(8) 0.092(9) 0.02(1)
F(1) 0.091(3) 0.078(3) 0.068(2) 0.039(3) 0.012(2) 0.010(2)
F(2) 0.135(5) 0.065(3) 0.080(3) 0.030(3) 0.041(3) -0.001(2)
F(3) 0.098(4) 0.146(6) 0.078(3) 0.020(4) -0.017(3) -0.003(3)
F(4) 0.084(3) 0.101(4) 0.083(3) 0.040(3) 0.005(2) -0.005(3)
F(5) 0.28(2) 0.17(1) 0.153(10) 0.07(1) -0.043(10) -0.092(9)
F(6) 0.106(6) 0.32(2) 0.127(7) -0.031(9) 0.007(5) -0.122(9)
F(7) 0.45(3) 0.33(2) 0.060(4) -0.23(2) 0.089(9) -0.046(7)
F(8) 0.088(3) 0.076(3) 0.116(4) 0.033(3) 0.059(3) 0.037(3)
F(9) 0.110(4) 0.110(5) 0.130(5) 0.011(3) 0.076(4) 0.045(4)
F(10) 0.126(4) 0.054(3) 0.117(4) 0.038(3) 0.047(4) 0.028(3)
F(11) 0.091(3) 0.067(3) 0.106(3) 0.024(2) 0.057(3) 0.020(2)
F(12) 0.37(2) 0.137(8) 0.097(5) -0.079(10) 0.010(8) 0.065(6)
F(13) 0.19(1) 0.138(8) 0.29(2) -0.026(7) 0.10(1) 0.107(9)
F(14) 0.42(2) 0.062(4) 0.24(1) 0.041(7) 0.22(1) 0.069(6)
N(1) 0.066(3) 0.046(3) 0.050(3) 0.004(2) 0.024(2) 0.007(2)
N(2) 0.056(3) 0.044(3) 0.043(2) -0.002(2) 0.012(2) 0.006(2)
C(1) 0.064(4) 0.044(3) 0.047(3) -0.004(3) 0.015(2) 0.008(2)
C(2) 0.075(4) 0.049(3) 0.053(3) 0.003(3) 0.023(3) 0.006(3)
C(3) 0.085(5) 0.049(4) 0.063(4) 0.003(3) 0.034(3) 0.005(3)
C(4) 0.075(4) 0.064(4) 0.050(3) -0.009(3) 0.015(3) 0.002(3)
C(5) 0.063(4) 0.077(5) 0.055(3) 0.006(3) 0.002(3) 0.012(3)
C(6) 0.063(4) 0.063(4) 0.058(3) 0.013(3) 0.011(3) 0.006(3)
C(7) 0.119(9) 0.083(7) 0.056(4) -0.019(6) 0.025(5) -0.010(4)
C(8) 0.062(3) 0.043(3) 0.047(3) 0.000(2) 0.016(2) 0.008(2)
C(9) 0.055(3) 0.057(4) 0.063(3) 0.019(3) 0.021(3) 0.028(3)
C(10) 0.067(4) 0.065(4) 0.069(4) 0.001(3) 0.026(3) 0.018(3)
C(11) 0.084(5) 0.051(4) 0.057(3) 0.006(3) 0.019(3) 0.019(3)
C(12) 0.087(5) 0.041(3) 0.066(4) 0.009(3) 0.023(3) 0.008(3)
C(13) 0.065(4) 0.048(3) 0.064(3) 0.009(3) 0.028(3) 0.010(3)
C(14) 0.137(10) 0.069(6) 0.078(6) -0.010(6) 0.042(6) 0.023(4)
C(15) 0.057(3) 0.040(3) 0.046(3) 0.003(2) 0.015(2) 0.006(2)
C(16) 0.075(4) 0.067(4) 0.046(3) -0.010(3) 0.021(3) 0.006(3)
C(17) 0.064(4) 0.038(3) 0.062(3) -0.003(3) 0.020(3) 0.007(3)
C(18) 0.058(3) 0.049(3) 0.058(3) -0.001(3) 0.024(3) 0.006(3)
C(19) 0.066(4) 0.046(3) 0.057(3) -0.002(3) 0.029(3) 0.006(3)
C(20) 0.082(4) 0.051(4) 0.049(3) -0.010(3) 0.018(3) 0.011(3)
C(21) 0.089(5) 0.065(5) 0.047(3) -0.005(4) 0.018(3) 0.003(3)
C(22) 0.062(4) 0.050(3) 0.051(3) 0.001(3) 0.016(3) 0.004(3)
C(23) 0.065(4) 0.055(4) 0.054(3) -0.005(3) 0.014(3) 0.000(3)
C(24) 0.084(5) 0.041(3) 0.065(4) -0.007(3) 0.020(3) 0.004(3)
C(25) 0.074(4) 0.046(3) 0.056(3) -0.006(3) 0.017(3) 0.007(3)
C(26) 0.050(3) 0.046(3) 0.049(3) 0.005(2) 0.015(2) 0.007(2)
C(27) 0.061(4) 0.055(4) 0.056(3) -0.006(3) 0.013(3) 0.013(3)
C(28) 0.084(5) 0.058(4) 0.080(5) -0.010(4) 0.021(4) 0.019(4)
C(29) 0.097(6) 0.070(6) 0.099(7) -0.010(5) 0.017(5) 0.040(5)
C(30) 0.126(9) 0.091(8) 0.101(7) -0.039(6) 0.016(6) 0.054(6)
C(31) 0.123(9) 0.104(8) 0.088(6) -0.019(6) 0.054(6) 0.022(5)
C(32) 0.086(5) 0.078(5) 0.072(4) -0.001(4) 0.036(4) 0.019(4)
C(33) 0.086(5) 0.052(4) 0.055(4) -0.012(3) 0.012(3) -0.006(3)
C(34) 0.122(9) 0.13(1) 0.072(6) -0.029(8) 0.034(6) -0.014(6)
C(35) 0.18(1) 0.13(1) 0.065(5) -0.012(10) 0.055(7) -0.016(6)
C(36) 0.18(1) 0.092(8) 0.052(5) -0.007(8) 0.022(6) -0.010(4)
C(37) 0.113(10) 0.12(1) 0.095(8) 0.001(8) -0.028(7) -0.002(7)
C(38) 0.095(8) 0.16(1) 0.086(7) -0.024(8) -0.001(6) -0.035(7)
C(39) 1.2(1) 0.18(3) 0.13(2) 0.23(5) 0.20(4) 0.08(2)

loop_
_atom_type_symbol
_atom_type_description
_atom_type_scat_dispersion_real
_atom_type_scat_dispersion_imag
_atom_type_scat_source
C C 0.003 0.002
;International Tables for Crystallography
(1992, Vol. C, Tables 4.2.6.8 and 6.1.1.1)
;
H H 0.000 0.000
;International Tables for Crystallography
(1992, Vol. C, Table 6.1.1.2)
;
N N 0.006 0.003
;International Tables for Crystallography
(1992, Vol. C, Tables 4.2.6.8 and 6.1.1.1)
;
F F 0.017 0.010
;International Tables for Crystallography
(1992, Vol. C, Tables 4.2.6.8 and 6.1.1.1)
;
Pt Pt -1.703 8.390
;International Tables for Crystallography
(1992, Vol. C, Tables 4.2.6.8 and 6.1.1.1)
;
Cl Cl 0.148 0.159
;International Tables for Crystallography
(1992, Vol. C, Tables 4.2.6.8 and 6.1.1.1)
;

loop_
_geom_angle_atom_site_label_1
_geom_angle_atom_site_label_2
_geom_angle_atom_site_label_3
_geom_angle
_geom_angle_publ_flag
N(1) Pt(1) N(2) 79.5(2) yes
N(1) Pt(1) C(1) 95.2(2) yes
N(1) Pt(1) C(8) 176.6(2) yes
N(2) Pt(1) C(1) 174.6(2) yes
N(2) Pt(1) C(8) 97.1(2) yes
C(1) Pt(1) C(8) 88.3(3) yes
Pt(1) N(1) C(15) 112.4(4) yes
Pt(1) N(1) C(16) 128.5(5) yes
C(15) N(1) C(16) 119.1(6) yes
Pt(1) N(2) C(25) 126.9(4) yes
Pt(1) N(2) C(26) 114.4(4) yes
C(25) N(2) C(26) 118.7(5) yes
Pt(1) C(1) C(2) 121.3(5) yes
Pt(1) C(1) C(6) 125.8(5) yes
C(2) C(1) C(6) 112.9(6) yes
F(1) C(2) C(1) 119.2(6) yes
F(1) C(2) C(3) 117.7(6) yes
C(1) C(2) C(3) 123.0(7) yes
F(2) C(3) C(2) 118.5(7) yes
F(2) C(3) C(4) 119.5(6) yes
C(2) C(3) C(4) 122.0(7) yes
C(3) C(4) C(5) 116.0(6) yes
C(3) C(4) C(7) 121.1(8) yes
C(5) C(4) C(7) 122.9(8) yes
F(3) C(5) C(4) 120.2(7) yes
F(3) C(5) C(6) 120.1(7) yes
C(4) C(5) C(6) 119.7(7) yes
F(4) C(6) C(1) 118.4(6) yes
F(4) C(6) C(5) 115.2(6) yes
C(1) C(6) C(5) 126.3(7) yes
F(5) C(7) F(6) 99(1) yes
F(5) C(7) F(7) 98(1) yes
F(5) C(7) C(4) 113(1) yes
F(6) C(7) F(7) 110(1) yes
F(6) C(7) C(4) 116.1(10) yes
F(7) C(7) C(4) 116(1) yes
Pt(1) C(8) C(9) 124.1(5) yes
Pt(1) C(8) C(13) 122.6(5) yes
C(9) C(8) C(13) 113.3(6) yes
F(8) C(9) C(8) 119.5(6) yes
F(8) C(9) C(10) 117.4(6) yes
C(8) C(9) C(10) 123.1(6) yes
F(9) C(10) C(9) 117.8(7) yes
F(9) C(10) C(11) 119.6(7) yes
C(9) C(10) C(11) 122.6(7) yes
C(10) C(11) C(12) 115.3(6) yes
C(10) C(11) C(14) 123.0(8) yes
C(12) C(11) C(14) 121.5(8) yes
F(10) C(12) C(11) 120.3(7) yes
F(10) C(12) C(13) 117.9(7) yes
C(11) C(12) C(13) 121.8(7) yes
F(11) C(13) C(8) 118.5(6) yes
F(11) C(13) C(12) 117.7(6) yes
C(8) C(13) C(12) 123.7(7) yes
F(12) C(14) F(13) 104(1) yes
F(12) C(14) F(14) 107(1) yes
F(12) C(14) C(11) 114.4(10) yes
F(13) C(14) F(14) 100(1) yes
F(13) C(14) C(11) 112(1) yes
F(14) C(14) C(11) 115.8(9) yes
N(1) C(15) C(19) 121.2(6) yes
N(1) C(15) C(26) 118.2(5) yes
C(19) C(15) C(26) 120.6(5) yes
N(1) C(16) C(17) 123.3(6) yes
C(16) C(17) C(18) 120.7(6) yes
C(17) C(18) C(19) 117.3(6) yes
C(17) C(18) C(27) 119.7(6) yes
C(19) C(18) C(27) 123.0(6) yes
C(15) C(19) C(18) 118.5(6) yes
C(15) C(19) C(20) 116.0(6) yes
C(18) C(19) C(20) 125.4(6) yes
C(19) C(20) C(21) 123.5(6) yes
C(20) C(21) C(22) 119.8(6) yes
C(21) C(22) C(23) 123.9(6) yes
C(21) C(22) C(26) 118.7(6) yes
C(23) C(22) C(26) 117.3(6) yes
C(22) C(23) C(24) 117.2(6) yes
C(22) C(23) C(33) 120.7(7) yes
C(24) C(23) C(33) 122.0(7) yes
C(23) C(24) C(25) 121.9(6) yes
N(2) C(25) C(24) 121.2(6) yes
N(2) C(26) C(15) 115.4(5) yes
N(2) C(26) C(22) 123.6(6) yes
C(15) C(26) C(22) 120.9(6) yes
C(18) C(27) C(28) 119.7(7) yes
C(18) C(27) C(32) 123.1(7) yes
C(28) C(27) C(32) 117.1(7) yes
C(27) C(28) C(29) 120.4(9) yes
C(28) C(29) C(30) 120(1) yes
C(29) C(30) C(31) 120.1(8) yes
C(30) C(31) C(32) 120.8(10) yes
C(27) C(32) C(31) 121.4(9) yes
C(23) C(33) C(34) 123.7(9) yes
C(23) C(33) C(38) 120.4(10) yes
C(34) C(33) C(38) 115(1) yes
C(33) C(34) C(35) 122(1) yes
C(34) C(35) C(36) 121(1) yes
C(35) C(36) C(37) 118.5(10) yes
C(36) C(37) C(38) 124(1) yes
C(33) C(38) C(37) 116(1) yes
Cl(1) C(39) Cl(2) 135(1) yes
Cl(1) C(39) Cl(3) 110(3) yes
Cl(2) C(39) Cl(3) 100(1) yes

loop_
_geom_bond_atom_site_label_1
_geom_bond_atom_site_label_2
_geom_bond_distance
_geom_bond_publ_flag
Pt(1) N(1) 2.082(6) yes
Pt(1) N(2) 2.083(5) yes
Pt(1) C(1) 1.994(6) yes
Pt(1) C(8) 2.011(7) yes
Cl(1) C(39) 1.49(3) yes
Cl(2) C(39) 1.53(3) yes
Cl(3) C(39) 1.96(5) yes
F(1) C(2) 1.336(9) yes
F(2) C(3) 1.343(9) yes
F(3) C(5) 1.324(9) yes
F(4) C(6) 1.354(8) yes
F(5) C(7) 1.26(2) yes
F(6) C(7) 1.21(1) yes
F(7) C(7) 1.13(1) yes
F(8) C(9) 1.345(7) yes
F(9) C(10) 1.352(9) yes
F(10) C(12) 1.356(8) yes
F(11) C(13) 1.355(8) yes
F(12) C(14) 1.25(1) yes
F(13) C(14) 1.31(2) yes
F(14) C(14) 1.25(1) yes
N(1) C(15) 1.371(8) yes
N(1) C(16) 1.294(9) yes
N(2) C(25) 1.324(8) yes
N(2) C(26) 1.360(8) yes
C(1) C(2) 1.420(10) yes
C(1) C(6) 1.353(10) yes
C(2) C(3) 1.368(9) yes
C(3) C(4) 1.39(1) yes
C(4) C(5) 1.40(1) yes
C(4) C(7) 1.49(1) yes
C(5) C(6) 1.382(10) yes
C(8) C(9) 1.385(9) yes
C(8) C(13) 1.394(9) yes
C(9) C(10) 1.37(1) yes
C(10) C(11) 1.36(1) yes
C(11) C(12) 1.39(1) yes
C(11) C(14) 1.48(1) yes
C(12) C(13) 1.35(1) yes
C(15) C(19) 1.415(9) yes
C(15) C(26) 1.431(8) yes
C(16) C(17) 1.38(1) yes
C(17) C(18) 1.387(9) yes
C(18) C(19) 1.406(9) yes
C(18) C(27) 1.465(10) yes
C(19) C(20) 1.453(9) yes
C(20) C(21) 1.35(1) yes
C(21) C(22) 1.44(1) yes
C(22) C(23) 1.435(10) yes
C(22) C(26) 1.394(8) yes
C(23) C(24) 1.37(1) yes
C(23) C(33) 1.482(10) yes
C(24) C(25) 1.396(10) yes
C(27) C(28) 1.41(1) yes
C(27) C(32) 1.40(1) yes
C(28) C(29) 1.38(1) yes
C(29) C(30) 1.38(2) yes
C(30) C(31) 1.36(2) yes
C(31) C(32) 1.36(1) yes
C(33) C(34) 1.33(2) yes
C(33) C(38) 1.41(2) yes
C(34) C(35) 1.40(2) yes
C(35) C(36) 1.30(2) yes
C(36) C(37) 1.28(2) yes
C(37) C(38) 1.44(2) yes

loop_
_geom_contact_atom_site_label_1
_geom_contact_atom_site_label_2
_geom_contact_distance
_geom_contact_site_symmetry_2
Pt(1) F(8) 3.384(5) 2_565
Cl(1) F(3) 3.41(1) 2_666
Cl(2) F(8) 3.308(8) .
Cl(2) C(3) 3.51(1) .
Cl(2) F(9) 3.509(10) .
Cl(2) C(22) 3.553(10) 2_565
Cl(2) C(9) 3.565(10) .
Cl(3) F(12) 3.58(2) .
F(1) F(14) 2.906(9) 1_565
F(1) C(25) 3.115(9) 2_565
F(1) F(8) 3.333(8) 2_565
F(1) N(2) 3.528(8) 2_565
F(1) C(9) 3.554(8) 2_565
F(2) F(12) 3.07(1) 1_565
F(2) C(24) 3.19(1) 2_565
F(2) F(14) 3.36(1) 1_565
F(3) C(21) 3.25(1) 2_665
F(3) C(22) 3.53(1) 2_665
F(3) C(20) 3.54(1) 2_665
F(4) C(19) 3.073(8) 2_665
F(4) C(15) 3.249(8) 2_665
F(4) C(18) 3.454(8) 2_665
F(4) C(20) 3.532(9) 2_665
F(5) F(5) 2.78(2) 2_676
F(5) F(6) 2.95(1) 2_676
F(5) C(7) 3.39(2) 2_676
F(5) F(7) 3.49(2) 2_676
F(8) N(2) 3.234(7) 2_565
F(8) C(26) 3.294(7) 2_565
F(8) N(1) 3.330(8) 2_565
F(8) C(15) 3.357(8) 2_565
F(9) C(19) 3.149(9) 2_565
F(9) C(15) 3.299(9) 2_565
F(9) C(18) 3.380(9) 2_565
F(9) C(20) 3.590(10) 2_565
F(10) C(17) 3.205(8) 1_545
F(10) C(31) 3.44(1) 2_665
F(10) C(32) 3.45(1) 2_665
F(11) C(17) 3.085(9) 2_665
F(11) C(28) 3.33(1) 1_545
F(11) C(29) 3.43(1) 1_545
F(11) C(18) 3.516(9) 2_665
F(13) C(12) 3.46(2) 2_555

loop_
_geom_torsion_atom_site_label_1
_geom_torsion_atom_site_label_2
_geom_torsion_atom_site_label_3
_geom_torsion_atom_site_label_4
_geom_torsion
_geom_torsion_publ_flag
Pt(1) N(1) C(15) C(19) -179.5(5) yes
Pt(1) N(1) C(15) C(26) 1.8(7) yes
Pt(1) N(1) C(16) C(17) 177.7(6) yes
Pt(1) N(2) C(25) C(24) 179.2(6) yes
Pt(1) N(2) C(26) C(15) 1.9(7) yes
Pt(1) N(2) C(26) C(22) 179.7(5) yes
Pt(1) C(1) C(2) F(1) -0.1(9) yes
Pt(1) C(1) C(2) C(3) -176.3(5) yes
Pt(1) C(1) C(6) F(4) -2(1) yes
Pt(1) C(1) C(6) C(5) 175.6(7) yes
Pt(1) C(8) C(9) F(8) 3.0(9) yes
Pt(1) C(8) C(9) C(10) -179.4(6) yes
Pt(1) C(8) C(13) F(11) -3.5(9) yes
Pt(1) C(8) C(13) C(12) 179.4(6) yes
F(1) C(2) C(1) C(6) 179.2(7) yes
F(1) C(2) C(3) F(2) 2(1) yes
F(1) C(2) C(3) C(4) -178.4(7) yes
F(2) C(3) C(2) C(1) 179.2(7) yes
F(2) C(3) C(4) C(5) -179.9(7) yes
F(2) C(3) C(4) C(7) -1(1) yes
F(3) C(5) C(4) C(3) 179.9(8) yes
F(3) C(5) C(4) C(7) 1(1) yes
F(3) C(5) C(6) F(4) 0(1) yes
F(3) C(5) C(6) C(1) -178.4(9) yes
F(4) C(6) C(1) C(2) 178.6(7) yes
F(4) C(6) C(5) C(4) -178.9(8) yes
F(5) C(7) C(4) C(3) -26(1) yes
F(5) C(7) C(4) C(5) 151(1) yes
F(6) C(7) C(4) C(3) -140(1) yes
F(6) C(7) C(4) C(5) 38(1) yes
F(7) C(7) C(4) C(3) 87(2) yes
F(7) C(7) C(4) C(5) -94(2) yes
F(8) C(9) C(8) C(13) 179.4(6) yes
F(8) C(9) C(10) F(9) -1(1) yes
F(8) C(9) C(10) C(11) 178.4(7) yes
F(9) C(10) C(9) C(8) -179.4(7) yes
F(9) C(10) C(11) C(12) -178.1(7) yes
F(9) C(10) C(11) C(14) -2(1) yes
F(10) C(12) C(11) C(10) 178.7(7) yes
F(10) C(12) C(11) C(14) 3(1) yes
F(10) C(12) C(13) F(11) 1(1) yes
F(10) C(12) C(13) C(8) 178.9(7) yes
F(11) C(13) C(8) C(9) -179.9(6) yes
F(11) C(13) C(12) C(11) -177.9(7) yes
F(12) C(14) C(11) C(10) -81(1) yes
F(12) C(14) C(11) C(12) 93(1) yes
F(13) C(14) C(11) C(10) 37(1) yes
F(13) C(14) C(11) C(12) -147(1) yes
F(14) C(14) C(11) C(10) 153(1) yes
F(14) C(14) C(11) C(12) -31(1) yes
N(1) Pt(1) N(2) C(25) -179.7(7) yes
N(1) Pt(1) N(2) C(26) -0.8(4) yes
N(1) Pt(1) C(1) C(2) 74.0(6) yes
N(1) Pt(1) C(1) C(6) -105.2(7) yes
N(1) Pt(1) C(8) C(9) -116(3) yes
N(1) Pt(1) C(8) C(13) 67(3) yes
N(1) C(15) C(19) C(18) 1.6(10) yes
N(1) C(15) C(19) C(20) -174.1(6) yes
N(1) C(15) C(26) N(2) -2.6(8) yes
N(1) C(15) C(26) C(22) 179.7(6) yes
N(1) C(16) C(17) C(18) 1(1) yes
N(2) Pt(1) N(1) C(15) -0.6(4) yes
N(2) Pt(1) N(1) C(16) -178.4(7) yes
N(2) Pt(1) C(1) C(2) 67(2) yes
N(2) Pt(1) C(1) C(6) -111(2) yes
N(2) Pt(1) C(8) C(9) -111.2(6) yes
N(2) Pt(1) C(8) C(13) 72.8(6) yes
N(2) C(25) C(24) C(23) 1(1) yes
N(2) C(26) C(15) C(19) 178.8(6) yes
N(2) C(26) C(22) C(21) 175.8(7) yes
N(2) C(26) C(22) C(23) 0.2(10) yes
C(1) Pt(1) N(1) C(15) -179.9(5) yes
C(1) Pt(1) N(1) C(16) 2.2(7) yes
C(1) Pt(1) N(2) C(25) -173(2) yes
C(1) Pt(1) N(2) C(26) 5(2) yes
C(1) Pt(1) C(8) C(9) 68.2(6) yes
C(1) Pt(1) C(8) C(13) -107.8(6) yes
C(1) C(2) C(3) C(4) -2(1) yes
C(1) C(6) C(5) C(4) 3(1) yes
C(2) C(1) Pt(1) C(8) -106.3(6) yes
C(2) C(1) C(6) C(5) -3(1) yes
C(2) C(3) C(4) C(5) 1(1) yes
C(2) C(3) C(4) C(7) 179.9(8) yes
C(3) C(2) C(1) C(6) 3(1) yes
C(3) C(4) C(5) C(6) -1(1) yes
C(6) C(1) Pt(1) C(8) 74.5(7) yes
C(6) C(5) C(4) C(7) 179.7(9) yes
C(8) Pt(1) N(1) C(15) 5(3) yes
C(8) Pt(1) N(1) C(16) -172(3) yes
C(8) Pt(1) N(2) C(25) 0.6(7) yes
C(8) Pt(1) N(2) C(26) 179.6(5) yes
C(8) C(9) C(10) C(11) 0(1) yes
C(8) C(13) C(12) C(11) 0(1) yes
C(9) C(8) C(13) C(12) 2(1) yes
C(9) C(10) C(11) C(12) 1(1) yes
C(9) C(10) C(11) C(14) 177.1(9) yes
C(10) C(9) C(8) C(13) -2(1) yes
C(10) C(11) C(12) C(13) -1(1) yes
C(13) C(12) C(11) C(14) -177.2(9) yes
C(15) N(1) C(16) C(17) 0(1) yes
C(15) C(19) C(18) C(17) -0.3(10) yes
C(15) C(19) C(18) C(27) 176.4(7) yes
C(15) C(19) C(20) C(21) -4(1) yes
C(15) C(26) N(2) C(25) -179.0(6) yes
C(15) C(26) C(22) C(21) -6(1) yes
C(15) C(26) C(22) C(23) 177.8(6) yes
C(16) N(1) C(15) C(19) -1(1) yes
C(16) N(1) C(15) C(26) 179.9(6) yes
C(16) C(17) C(18) C(19) -1(1) yes
C(16) C(17) C(18) C(27) -177.9(7) yes
C(17) C(18) C(19) C(20) 174.9(7) yes
C(17) C(18) C(27) C(28) -51(1) yes
C(17) C(18) C(27) C(32) 126.2(8) yes
C(18) C(19) C(15) C(26) -179.8(6) yes
C(18) C(19) C(20) C(21) 179.9(8) yes
C(18) C(27) C(28) C(29) 175.4(8) yes
C(18) C(27) C(32) C(31) -173.9(10) yes
C(19) C(15) C(26) C(22) 1.0(9) yes
C(19) C(18) C(27) C(28) 131.7(8) yes
C(19) C(18) C(27) C(32) -50(1) yes
C(19) C(20) C(21) C(22) 0(1) yes
C(20) C(19) C(15) C(26) 4.5(9) yes
C(20) C(19) C(18) C(27) -8(1) yes
C(20) C(21) C(22) C(23) -178.3(8) yes
C(20) C(21) C(22) C(26) 6(1) yes
C(21) C(22) C(23) C(24) -173.6(8) yes
C(21) C(22) C(23) C(33) 3(1) yes
C(22) C(23) C(24) C(25) -2(1) yes
C(22) C(23) C(33) C(34) 57(1) yes
C(22) C(23) C(33) C(38) -124(1) yes
C(22) C(26) N(2) C(25) -1.3(10) yes
C(23) C(33) C(34) C(35) 178(1) yes
C(23) C(33) C(38) C(37) 179(1) yes
C(24) C(23) C(22) C(26) 1(1) yes
C(24) C(23) C(33) C(34) -126(1) yes
C(24) C(23) C(33) C(38) 52(1) yes
C(24) C(25) N(2) C(26) 0(1) yes
C(25) C(24) C(23) C(33) -179.6(8) yes
C(26) C(22) C(23) C(33) 178.6(7) yes
C(27) C(28) C(29) C(30) 1(1) yes
C(27) C(32) C(31) C(30) -4(1) yes
C(28) C(27) C(32) C(31) 4(1) yes
C(28) C(29) C(30) C(31) -1(1) yes
C(29) C(28) C(27) C(32) -2(1) yes
C(29) C(30) C(31) C(32) 3(1) yes
C(33) C(34) C(35) C(36) 0(2) yes
C(33) C(38) C(37) C(36) 3(2) yes
C(34) C(33) C(38) C(37) -1(2) yes
C(34) C(35) C(36) C(37) 2(2) yes
C(35) C(34) C(33) C(38) 0(2) yes
C(35) C(36) C(37) C(38) -3(2) yes
C(35) C(36) C(37) C(38) -3(2) yes
